data_4510523
loop_
_publ_author_name
'Phukan, Nithi'
'Baruah, Jubaraj B.'

_publ_section_title
;
 Polymorphs of 1-(5-Methylthiazol-2-yl)-3-phenylthiourea and Various
 Anion-Assisted Assemblies of Two Positional Isomers
;
_journal_issue 5
_journal_name_full 'Crystal Growth &amp; Design'
_journal_page_first 2640
_journal_paper_doi 10.1021/cg5003379
_journal_volume 14
_journal_year 2014
_chemical_formula_sum 'C11 H12 N4 O3 S2'
_chemical_formula_weight 312.39
_chemical_name_systematic
; 
 ? 
;
_space_group_IT_number 14
_symmetry_cell_setting monoclinic
_symmetry_space_group_name_Hall '-P 2yn'
_symmetry_space_group_name_H-M 'P 1 21/n 1'
_atom_sites_solution_hydrogens geom
_atom_sites_solution_primary direct
_atom_sites_solution_secondary difmap
_audit_creation_method SHELXL-97
_cell_angle_alpha 90.00
_cell_angle_beta 103.005(4)
_cell_angle_gamma 90.00
_cell_formula_units_Z 8
_cell_length_a 11.2755(8)
_cell_length_b 18.3129(14)
_cell_length_c 14.0015(10)
_cell_measurement_temperature 296(2)
_cell_volume 2817.0(4)
_computing_structure_refinement 'SHELXL-97 (Sheldrick, 1997)'
_computing_structure_solution 'SHELXS-97 (Sheldrick, 1990)'
_diffrn_ambient_temperature 296(2)
_diffrn_measured_fraction_theta_full 0.984
_diffrn_measured_fraction_theta_max 0.984
_diffrn_radiation_monochromator graphite
_diffrn_radiation_source 'fine-focus sealed tube'
_diffrn_radiation_type MoK\a
_diffrn_radiation_wavelength 0.71073
_diffrn_reflns_av_R_equivalents 0.0890
_diffrn_reflns_av_sigmaI/netI 0.0988
_diffrn_reflns_limit_h_max 11
_diffrn_reflns_limit_h_min -13
_diffrn_reflns_limit_k_max 19
_diffrn_reflns_limit_k_min -21
_diffrn_reflns_limit_l_max 15
_diffrn_reflns_limit_l_min -16
_diffrn_reflns_number 28852
_diffrn_reflns_theta_full 25.00
_diffrn_reflns_theta_max 25.00
_diffrn_reflns_theta_min 1.86
_exptl_absorpt_coefficient_mu 0.390
_exptl_absorpt_correction_T_max 0.954
_exptl_absorpt_correction_T_min 0.894
_exptl_absorpt_correction_type multi-scan
_exptl_absorpt_process_details multi-scan
_exptl_crystal_colour yellow
_exptl_crystal_density_diffrn 1.473
_exptl_crystal_density_method 'not measured'
_exptl_crystal_description needle
_exptl_crystal_F_000 1296
_exptl_crystal_size_max 0.32
_exptl_crystal_size_mid 0.24
_exptl_crystal_size_min 0.12
_refine_diff_density_max 0.231
_refine_diff_density_min -0.227
_refine_diff_density_rms 0.051
_refine_ls_extinction_method none
_refine_ls_goodness_of_fit_ref 0.986
_refine_ls_hydrogen_treatment mixed
_refine_ls_matrix_type full
_refine_ls_number_parameters 435
_refine_ls_number_reflns 4899
_refine_ls_number_restraints 7
_refine_ls_restrained_S_all 0.985
_refine_ls_R_factor_all 0.1479
_refine_ls_R_factor_gt 0.0557
_refine_ls_shift/su_max 0.000
_refine_ls_shift/su_mean 0.000
_refine_ls_structure_factor_coef Fsqd
_refine_ls_weighting_details 'calc w=1/[\s^2^(Fo^2^)+(0.0000P)^2^+1.9000P] where P=(Fo^2^+2Fc^2^)/3'
_refine_ls_weighting_scheme calc
_refine_ls_wR_factor_gt 0.0676
_refine_ls_wR_factor_ref 0.0873
_reflns_number_gt 2500
_reflns_number_total 4899
_reflns_threshold_expression >2sigma(I)
_cod_data_source_file 3b.cif
_cod_data_source_block 3b
_cod_depositor_comments
;
The following automatic conversions were performed:

'_symmetry_cell_setting' value 'Monoclinic' changed to 'monoclinic'
according to
/usr/data/users/saulius/crontab/automatic-downloads/rss-feeds/ACS/lib/dictionaries/cif_core.dic
dictionary named 'cif_core.dic' version 2.4.2 from 2011-04-26.

Automatic conversion script
Id: cif_fix_values 2281 2013-09-26 08:29:07Z andrius 

 Adding full bibliography for 4510508--4510523.cif.
;
_cod_original_sg_symbol_H-M 'P2(1)/n  '
_cod_database_code 4510523

loop_
_symmetry_equiv_pos_as_xyz
'x, y, z'
'-x+1/2, y+1/2, -z+1/2'
'-x, -y, -z'
'x-1/2, -y-1/2, z-1/2'

loop_
_atom_site_label
_atom_site_type_symbol
_atom_site_fract_x
_atom_site_fract_y
_atom_site_fract_z
_atom_site_U_iso_or_equiv
_atom_site_adp_type
_atom_site_occupancy
_atom_site_symmetry_multiplicity
_atom_site_calc_flag
_atom_site_refinement_flags
S1 S 0.73680(10) 0.19890(5) 0.83531(8) 0.0590(3) Uani 1 1 d .
S3 S 0.16480(11) 0.39259(7) 0.63528(8) 0.0692(4) Uani 1 1 d .
S4 S 0.16578(12) 0.26406(6) 0.76703(9) 0.0771(4) Uani 1 1 d .
S2 S 0.64511(12) 0.28166(6) 0.98872(9) 0.0800(4) Uani 1 1 d .
C6 C 0.6645(3) 0.4544(2) 1.0544(3) 0.0425(10) Uani 1 1 d .
C11 C 0.6490(4) 0.5292(3) 1.0490(3) 0.0524(12) Uani 1 1 d .
C10 C 0.6000(4) 0.5660(3) 1.1171(4) 0.0623(13) Uani 1 1 d D
C7 C 0.6348(4) 0.4171(3) 1.1314(3) 0.0645(14) Uani 1 1 d .
C5 C 0.6987(3) 0.3536(2) 0.9428(3) 0.0474(11) Uani 1 1 d .
C8 C 0.5845(5) 0.4553(4) 1.1982(4) 0.0760(16) Uani 1 1 d .
C9 C 0.5665(5) 0.5286(4) 1.1914(4) 0.0714(15) Uani 1 1 d .
C4 C 0.7546(3) 0.2875(2) 0.8058(3) 0.0438(10) Uani 1 1 d .
C2 C 0.8156(3) 0.2280(3) 0.6814(3) 0.0490(11) Uani 1 1 d .
C3 C 0.7893(4) 0.1725(3) 0.7338(3) 0.0594(14) Uani 1 1 d .
C1 C 0.8622(3) 0.2288(2) 0.5899(3) 0.0637(12) Uani 1 1 d .
H1A H 0.8747 0.1796 0.5708 0.095 Uiso 1 1 calc R
H1B H 0.9379 0.2549 0.6014 0.095 Uiso 1 1 calc R
H1C H 0.8039 0.2524 0.5386 0.095 Uiso 1 1 calc R
C17 C 0.0508(4) 0.2395(3) 0.9650(3) 0.0551(12) Uani 1 1 d .
C21 C -0.0230(5) 0.1846(4) 1.0951(4) 0.0796(16) Uani 1 1 d .
C18 C 0.0719(5) 0.1716(3) 0.9318(4) 0.0776(16) Uani 1 1 d .
C22 C 0.0040(4) 0.2467(3) 1.0476(4) 0.0673(14) Uani 1 1 d .
C19 C 0.0447(6) 0.1103(3) 0.9808(5) 0.0958(19) Uani 1 1 d .
C20 C -0.0046(6) 0.1171(4) 1.0611(5) 0.0891(19) Uani 1 1 d .
C16 C 0.1085(3) 0.3203(2) 0.8362(3) 0.0469(11) Uani 1 1 d .
C15 C 0.1163(3) 0.4280(3) 0.7326(3) 0.0453(11) Uani 1 1 d .
C13 C 0.1168(4) 0.5293(3) 0.6355(3) 0.0579(12) Uani 1 1 d .
C14 C 0.1544(4) 0.4782(3) 0.5821(4) 0.0698(16) Uani 1 1 d .
C12 C 0.0935(4) 0.6082(2) 0.6163(3) 0.0851(15) Uani 1 1 d .
H12A H 0.1081 0.6204 0.5533 0.128 Uiso 1 1 calc R
H12B H 0.1469 0.6362 0.6660 0.128 Uiso 1 1 calc R
H12C H 0.0105 0.6191 0.6173 0.128 Uiso 1 1 calc R
N7 N 0.5647(3) 0.0400(2) 0.5997(2) 0.0506(10) Uani 1 1 d .
N8 N 0.7240(4) 0.9797(2) 0.8293(3) 0.0550(10) Uani 1 1 d .
N4 N 0.0968(3) 0.4991(2) 0.7220(3) 0.0475(10) Uani 1 1 d .
N6 N 0.0714(3) 0.3058(2) 0.9191(3) 0.0554(10) Uani 1 1 d D
N5 N 0.0941(3) 0.3937(2) 0.8125(3) 0.0483(9) Uani 1 1 d D
N3 N 0.7116(3) 0.4218(2) 0.9786(2) 0.0477(9) Uani 1 1 d D
N2 N 0.7377(3) 0.34897(19) 0.8553(3) 0.0502(9) Uani 1 1 d D
N1 N 0.7954(3) 0.2940(2) 0.7245(3) 0.0471(9) Uani 1 1 d D
O6 O 0.7913(3) 0.97200(14) 0.7705(2) 0.0649(9) Uani 1 1 d .
O5 O 0.6653(2) 0.92644(15) 0.85235(19) 0.0617(8) Uani 1 1 d .
O4 O 0.7124(3) 1.04011(16) 0.8642(2) 0.0975(12) Uani 1 1 d .
O3 O 0.6328(3) 0.07165(15) 0.5543(2) 0.0657(9) Uani 1 1 d .
O2 O 0.4877(3) 0.07516(15) 0.6329(2) 0.0716(9) Uani 1 1 d .
O1 O 0.5728(2) -0.02772(16) 0.61137(18) 0.0597(8) Uani 1 1 d .
H3 H 0.796(3) 0.1238(17) 0.722(2) 0.043(12) Uiso 1 1 d .
H2 H 0.743(3) 0.3884(11) 0.8231(19) 0.037(12) Uiso 1 1 d D
H3A H 0.751(3) 0.4518(15) 0.951(2) 0.047(14) Uiso 1 1 d D
H1 H 0.808(3) 0.3363(13) 0.698(2) 0.060(15) Uiso 1 1 d D
H11 H 0.668(2) 0.5544(15) 0.994(2) 0.027(10) Uiso 1 1 d .
H9 H 0.534(3) 0.556(2) 1.240(3) 0.080(16) Uiso 1 1 d .
H8 H 0.559(3) 0.4234(19) 1.247(3) 0.072(14) Uiso 1 1 d .
H7 H 0.649(3) 0.3644(19) 1.137(2) 0.065(14) Uiso 1 1 d .
H18 H 0.113(3) 0.1670(18) 0.874(2) 0.062(13) Uiso 1 1 d .
H20 H -0.023(4) 0.072(2) 1.089(3) 0.11(2) Uiso 1 1 d .
H19 H 0.053(4) 0.063(3) 0.949(4) 0.14(2) Uiso 1 1 d .
H22 H -0.009(3) 0.294(2) 1.069(3) 0.067(15) Uiso 1 1 d .
H6 H 0.061(3) 0.3446(13) 0.951(2) 0.045(13) Uiso 1 1 d D
H5 H 0.050(3) 0.4212(16) 0.842(2) 0.051(14) Uiso 1 1 d D
H4 H 0.066(3) 0.5274(19) 0.761(3) 0.059(15) Uiso 1 1 d .
H10 H 0.588(3) 0.6176(11) 1.110(2) 0.056(14) Uiso 1 1 d D
H14 H 0.176(4) 0.485(2) 0.524(3) 0.090(17) Uiso 1 1 d .
H21 H -0.058(3) 0.1965(19) 1.153(3) 0.073(15) Uiso 1 1 d .

loop_
_atom_site_aniso_label
_atom_site_aniso_U_11
_atom_site_aniso_U_22
_atom_site_aniso_U_33
_atom_site_aniso_U_23
_atom_site_aniso_U_13
_atom_site_aniso_U_12
S1 0.0729(9) 0.0375(7) 0.0727(8) -0.0011(6) 0.0291(7) -0.0075(6)
S3 0.0755(9) 0.0843(10) 0.0523(7) -0.0184(7) 0.0238(7) 0.0017(7)
S4 0.0983(10) 0.0621(8) 0.0781(9) -0.0145(7) 0.0349(8) 0.0163(8)
S2 0.1149(11) 0.0460(8) 0.1016(10) 0.0098(7) 0.0716(9) -0.0055(7)
C6 0.040(3) 0.050(3) 0.039(3) 0.001(2) 0.013(2) -0.006(2)
C11 0.053(3) 0.057(4) 0.050(3) 0.000(3) 0.016(2) -0.003(3)
C10 0.057(3) 0.062(4) 0.067(4) -0.012(3) 0.012(3) 0.002(3)
C7 0.083(4) 0.063(4) 0.052(3) 0.004(3) 0.023(3) -0.003(3)
C5 0.049(3) 0.044(3) 0.055(3) 0.010(2) 0.024(2) 0.003(2)
C8 0.094(4) 0.093(5) 0.048(3) 0.005(4) 0.032(3) -0.014(4)
C9 0.061(4) 0.096(5) 0.060(4) -0.020(4) 0.017(3) -0.006(3)
C4 0.043(3) 0.034(3) 0.058(3) 0.000(2) 0.019(2) -0.002(2)
C2 0.040(3) 0.048(3) 0.058(3) -0.008(3) 0.009(2) 0.000(2)
C3 0.072(4) 0.037(3) 0.072(3) -0.016(3) 0.023(3) -0.001(3)
C1 0.066(3) 0.067(3) 0.063(3) -0.011(2) 0.025(3) 0.002(3)
C17 0.056(3) 0.043(4) 0.062(3) -0.001(3) 0.005(3) -0.002(3)
C21 0.096(4) 0.077(5) 0.070(4) 0.011(4) 0.028(3) -0.009(4)
C18 0.108(5) 0.051(4) 0.080(4) -0.003(3) 0.035(3) 0.004(3)
C22 0.077(4) 0.056(4) 0.070(4) -0.003(3) 0.019(3) -0.007(3)
C19 0.137(6) 0.054(5) 0.099(5) 0.001(4) 0.031(4) -0.004(4)
C20 0.115(5) 0.061(5) 0.086(5) 0.016(4) 0.012(4) -0.009(4)
C16 0.047(3) 0.042(3) 0.052(3) -0.009(2) 0.013(2) -0.002(2)
C15 0.036(3) 0.052(3) 0.048(3) -0.012(2) 0.009(2) 0.002(2)
C13 0.057(3) 0.066(4) 0.050(3) 0.003(3) 0.010(3) -0.012(3)
C14 0.075(4) 0.087(4) 0.051(3) -0.002(3) 0.023(3) -0.011(3)
C12 0.095(4) 0.082(4) 0.080(4) 0.020(3) 0.021(3) -0.014(3)
N7 0.049(3) 0.060(3) 0.042(2) 0.001(2) 0.009(2) -0.001(2)
N8 0.069(3) 0.051(3) 0.046(2) 0.002(2) 0.015(2) 0.004(2)
N4 0.047(3) 0.055(3) 0.045(2) -0.004(2) 0.0186(19) -0.002(2)
N6 0.073(3) 0.037(3) 0.061(3) -0.009(2) 0.025(2) 0.003(2)
N5 0.056(3) 0.045(3) 0.049(2) -0.006(2) 0.023(2) 0.004(2)
N3 0.056(3) 0.041(3) 0.054(2) 0.003(2) 0.028(2) -0.006(2)
N2 0.068(3) 0.032(3) 0.061(3) 0.009(2) 0.034(2) -0.003(2)
N1 0.053(3) 0.038(3) 0.055(2) 0.001(2) 0.021(2) -0.003(2)
O6 0.075(2) 0.068(2) 0.061(2) -0.0094(16) 0.0343(18) -0.0035(17)
O5 0.072(2) 0.0434(19) 0.078(2) 0.0033(16) 0.0343(17) -0.0036(17)
O4 0.171(4) 0.043(2) 0.103(3) -0.0156(19) 0.083(3) -0.014(2)
O3 0.067(2) 0.075(2) 0.064(2) 0.0086(16) 0.0326(17) -0.0160(17)
O2 0.086(3) 0.060(2) 0.084(2) 0.0092(17) 0.051(2) 0.0174(18)
O1 0.066(2) 0.0486(19) 0.071(2) 0.0098(16) 0.0285(16) 0.0073(17)

loop_
_atom_type_symbol
_atom_type_description
_atom_type_scat_dispersion_real
_atom_type_scat_dispersion_imag
_atom_type_scat_source
C C 0.0033 0.0016 'International Tables Vol C Tables 4.2.6.8 and 6.1.1.4'
N N 0.0061 0.0033 'International Tables Vol C Tables 4.2.6.8 and 6.1.1.4'
O O 0.0106 0.0060 'International Tables Vol C Tables 4.2.6.8 and 6.1.1.4'
S S 0.1246 0.1234 'International Tables Vol C Tables 4.2.6.8 and 6.1.1.4'
H H 0.0000 0.0000 'International Tables Vol C Tables 4.2.6.8 and 6.1.1.4'

loop_
_geom_angle_atom_site_label_1
_geom_angle_atom_site_label_2
_geom_angle_atom_site_label_3
_geom_angle
C4 S1 C3 89.2(2)
C15 S3 C14 89.8(3)
C7 C6 C11 119.0(4)
C7 C6 N3 125.0(4)
C11 C6 N3 116.0(4)
C10 C11 C6 120.8(5)
C9 C10 C11 120.3(5)
C6 C7 C8 119.0(5)
N3 C5 N2 110.9(3)
N3 C5 S2 128.3(3)
N2 C5 S2 120.8(3)
C9 C8 C7 121.9(5)
C8 C9 C10 119.0(5)
N1 C4 N2 118.6(3)
N1 C4 S1 112.2(3)
N2 C4 S1 129.1(3)
C3 C2 N1 110.3(4)
C3 C2 C1 130.5(4)
N1 C2 C1 119.2(4)
C2 C3 S1 113.7(3)
C18 C17 C22 120.1(5)
C18 C17 N6 124.5(5)
C22 C17 N6 115.5(4)
C20 C21 C22 120.8(6)
C17 C18 C19 119.5(6)
C17 C22 C21 119.3(5)
C20 C19 C18 120.7(6)
C21 C20 C19 119.6(6)
N6 C16 N5 110.8(4)
N6 C16 S4 128.7(4)
N5 C16 S4 120.5(3)
N4 C15 N5 119.5(4)
N4 C15 S3 111.0(4)
N5 C15 S3 129.5(4)
C14 C13 N4 110.0(5)
C14 C13 C12 130.7(5)
N4 C13 C12 119.2(4)
C13 C14 S3 113.4(4)
O3 N7 O2 120.7(4)
O3 N7 O1 119.5(4)
O2 N7 O1 119.8(4)
O4 N8 O6 119.9(4)
O4 N8 O5 119.0(4)
O6 N8 O5 121.0(4)
C15 N4 C13 115.7(4)
C16 N6 C17 132.4(4)
C15 N5 C16 127.9(4)
C5 N3 C6 130.0(4)
C4 N2 C5 127.4(4)
C4 N1 C2 114.6(4)

loop_
_geom_bond_atom_site_label_1
_geom_bond_atom_site_label_2
_geom_bond_distance
S1 C4 1.698(4)
S1 C3 1.727(4)
S3 C15 1.707(4)
S3 C14 1.728(5)
S4 C16 1.642(4)
S2 C5 1.640(4)
C6 C7 1.379(5)
C6 C11 1.382(5)
C6 N3 1.421(4)
C11 C10 1.379(5)
C10 C9 1.368(6)
C7 C8 1.387(6)
C5 N3 1.342(4)
C5 N2 1.395(4)
C8 C9 1.359(6)
C4 N1 1.326(4)
C4 N2 1.357(4)
C2 C3 1.327(5)
C2 N1 1.392(5)
C2 C1 1.490(5)
C17 C18 1.367(5)
C17 C22 1.382(6)
C17 N6 1.418(5)
C21 C20 1.358(7)
C21 C22 1.385(6)
C18 C19 1.385(6)
C19 C20 1.366(7)
C16 N6 1.345(5)
C16 N5 1.386(4)
C15 N4 1.322(5)
C15 N5 1.354(5)
C13 C14 1.326(6)
C13 N4 1.396(5)
C13 C12 1.481(5)
N7 O3 1.244(4)
N7 O2 1.251(4)
N7 O1 1.252(4)
N8 O4 1.229(4)
N8 O6 1.248(4)
N8 O5 1.260(4)
